data_4346364
loop_
_publ_author_name
'Behrle, Andrew C.'
'Kerridge, Andrew'
'Walensky, Justin R.'

_publ_section_title
;
 Dithio- and Diselenophosphinate Thorium(IV) and Uranium(IV) Complexes:
 Molecular and Electronic Structures, Spectroscopy, and Transmetalation
 Reactivity.
;
_journal_issue 24
_journal_name_full 'Inorganic chemistry'
_journal_page_first 11625
_journal_page_last 11636
_journal_paper_doi 10.1021/acs.inorgchem.5b01342
_journal_volume 54
_journal_year 2015
_chemical_formula_sum 'C32 H72 P4 S8 Th'
_chemical_formula_weight 1069.29
_space_group_crystal_system tetragonal
_space_group_IT_number 118
_space_group_name_Hall 'P -4 -2n'
_space_group_name_H-M_alt 'P -4 n 2'
_atom_sites_solution_hydrogens geom
_audit_creation_method SHELXL-2014/7
_cell_angle_alpha 90
_cell_angle_beta 90
_cell_angle_gamma 90
_cell_formula_units_Z 4
_cell_length_a 18.090(15)
_cell_length_b 18.090(15)
_cell_length_c 15.871(13)
_cell_measurement_temperature 100(2)
_cell_volume 5194(7)
_computing_cell_refinement 'APEX2 (Bruker AXS, 2008)'
_computing_data_collection 'APEX2 (Bruker AXS, 2008)'
_computing_data_reduction 'APEX2 (Bruker AXS, 2008)'
_computing_molecular_graphics 'X-SEED, Barbour, 2001'
_computing_publication_material 'CIFTAB (Sheldrick, 2013)'
_computing_structure_refinement 'SHELXL-2013 (Sheldrick, 2013)'
_computing_structure_solution 'SHELXS-2013 (Sheldrick, 2013)'
_diffrn_ambient_temperature 100(2)
_diffrn_measured_fraction_theta_full 1.000
_diffrn_measured_fraction_theta_max 0.999
_diffrn_measurement_device_type 'Bruker APEXII CCD area detector'
_diffrn_measurement_method 'omega scans'
_diffrn_radiation_type MoK\a
_diffrn_radiation_wavelength 0.71073
_diffrn_reflns_av_R_equivalents 0.0381
_diffrn_reflns_av_unetI/netI 0.0292
_diffrn_reflns_Laue_measured_fraction_full 1.000
_diffrn_reflns_Laue_measured_fraction_max 0.999
_diffrn_reflns_limit_h_max 21
_diffrn_reflns_limit_h_min -21
_diffrn_reflns_limit_k_max 21
_diffrn_reflns_limit_k_min -21
_diffrn_reflns_limit_l_max 19
_diffrn_reflns_limit_l_min -19
_diffrn_reflns_number 51872
_diffrn_reflns_point_group_measured_fraction_full 1.000
_diffrn_reflns_point_group_measured_fraction_max 0.999
_diffrn_reflns_theta_full 25.242
_diffrn_reflns_theta_max 25.543
_diffrn_reflns_theta_min 1.592
_diffrn_standards_decay_% 0.0
_exptl_absorpt_coefficient_mu 3.336
_exptl_absorpt_correction_T_max 0.49
_exptl_absorpt_correction_T_min 0.42
_exptl_absorpt_correction_type multi-scan
_exptl_absorpt_process_details
;
 Data were corrected for decay and absorption using the program SADABS 
 (Sheldrick, G. M. (2003). SADABS. Version 2.10. University of
 G\"ottingen, Germany).
;
_exptl_crystal_colour colorless
_exptl_crystal_density_diffrn 1.368
_exptl_crystal_description prism
_exptl_crystal_F_000 2168
_exptl_crystal_size_max 0.250
_exptl_crystal_size_mid 0.250
_exptl_crystal_size_min 0.250
_refine_diff_density_max 0.410
_refine_diff_density_min -0.420
_refine_diff_density_rms 0.044
_refine_ls_abs_structure_details
;
 Flack x determined using 2033 quotients [(I+)-(I-)]/[(I+)+(I-)]
 (Parsons, Flack and Wagner, Acta Cryst. B69 (2013) 249-259).
;
_refine_ls_abs_structure_Flack -0.006(2)
_refine_ls_extinction_method none
_refine_ls_goodness_of_fit_ref 0.962
_refine_ls_hydrogen_treatment constr
_refine_ls_matrix_type full
_refine_ls_number_parameters 216
_refine_ls_number_reflns 4857
_refine_ls_number_restraints 0
_refine_ls_restrained_S_all 0.962
_refine_ls_R_factor_all 0.0158
_refine_ls_R_factor_gt 0.0139
_refine_ls_shift/su_max 0.005
_refine_ls_shift/su_mean 0.000
_refine_ls_structure_factor_coef Fsqd
_refine_ls_weighting_details 'w=1/[\s^2^(Fo^2^)] where P=(Fo^2^+2Fc^2^)/3'
_refine_ls_weighting_scheme calc
_refine_ls_wR_factor_gt 0.0315
_refine_ls_wR_factor_ref 0.0321
_reflns_Friedel_coverage 0.840
_reflns_Friedel_fraction_full 1.000
_reflns_Friedel_fraction_max 0.999
_reflns_number_gt 4643
_reflns_number_total 4857
_reflns_threshold_expression 'I > 2\s(I)'
_cod_data_source_file ic5b01342_si_002.cif
_cod_data_source_block Th[S2PtBu2]4
_cod_original_cell_volume 5194(9)
_cod_database_code 4346364
_shelx_shelxl_version_number 2014/7
_shelx_space_group_comment
;
The symmetry employed for this shelxl refinement is uniquely defined
by the following loop, which should always be used as a source of
symmetry information in preference to the above space-group names.
They are only intended as comments.
;
_shelx_estimated_absorpt_t_min 0.489
_shelx_estimated_absorpt_t_max 0.489

loop_
_space_group_symop_operation_xyz
'x, y, z'
'y, -x, -z'
'-x, -y, z'
'-y, x, -z'
'y+1/2, x+1/2, -z+1/2'
'-y+1/2, -x+1/2, -z+1/2'
'-x+1/2, y+1/2, z+1/2'
'x+1/2, -y+1/2, z+1/2'

loop_
_atom_site_label
_atom_site_type_symbol
_atom_site_fract_x
_atom_site_fract_y
_atom_site_fract_z
_atom_site_U_iso_or_equiv
_atom_site_adp_type
_atom_site_occupancy
_atom_site_site_symmetry_order
_atom_site_calc_flag
_atom_site_refinement_flags_posn
_atom_site_refinement_flags_adp
_atom_site_refinement_flags_occupancy
Th1 Th 0.75581(2) 0.74419(2) 0.7500 0.01022(5) Uani 1 2 d S T P
S1 S 0.79848(4) 0.59075(4) 0.78313(5) 0.01522(18) Uani 1 1 d . . .
P1 P 0.72566(4) 0.57943(4) 0.87830(5) 0.01224(17) Uani 1 1 d . . .
C1 C 0.77734(18) 0.56752(18) 0.9802(2) 0.0171(7) Uani 1 1 d . . .
S2 S 0.66684(4) 0.67470(4) 0.88359(5) 0.01354(17) Uani 1 1 d . . .
P2 P 0.76918(5) 0.89068(5) 0.90590(5) 0.01334(18) Uani 1 1 d . . .
C2 C 0.81248(19) 0.49132(17) 0.9878(2) 0.0226(8) Uani 1 1 d . . .
H2A H 0.8459 0.4905 1.0364 0.034 Uiso 1 1 calc R U .
H2B H 0.8404 0.4803 0.9364 0.034 Uiso 1 1 calc R U .
H2C H 0.7737 0.4541 0.9956 0.034 Uiso 1 1 calc R U .
S3 S 0.84671(4) 0.81272(4) 0.88002(5) 0.01387(18) Uani 1 1 d . . .
C3 C 0.72674(18) 0.5823(2) 1.0567(2) 0.0226(8) Uani 1 1 d . . .
H3A H 0.7559 0.5792 1.1086 0.034 Uiso 1 1 calc R U .
H3B H 0.6872 0.5454 1.0582 0.034 Uiso 1 1 calc R U .
H3C H 0.7051 0.6318 1.0518 0.034 Uiso 1 1 calc R U .
S4 S 0.67856(4) 0.86383(4) 0.83918(5) 0.01644(18) Uani 1 1 d . . .
C4 C 0.83889(17) 0.62573(17) 0.9806(2) 0.0221(8) Uani 1 1 d . . .
H4A H 0.8752 0.6139 0.9368 0.033 Uiso 1 1 calc R U .
H4B H 0.8632 0.6259 1.0358 0.033 Uiso 1 1 calc R U .
H4C H 0.8176 0.6746 0.9696 0.033 Uiso 1 1 calc R U .
C5 C 0.66426(17) 0.49853(16) 0.8547(2) 0.0152(7) Uani 1 1 d . . .
C6 C 0.61398(18) 0.47996(18) 0.9294(2) 0.0201(8) Uani 1 1 d . . .
H6A H 0.6435 0.4580 0.9747 0.030 Uiso 1 1 calc R U .
H6B H 0.5760 0.4448 0.9113 0.030 Uiso 1 1 calc R U .
H6C H 0.5903 0.5252 0.9499 0.030 Uiso 1 1 calc R U .
C7 C 0.70991(19) 0.43056(17) 0.8289(2) 0.0209(8) Uani 1 1 d . . .
H7A H 0.6767 0.3916 0.8087 0.031 Uiso 1 1 calc R U .
H7B H 0.7378 0.4124 0.8777 0.031 Uiso 1 1 calc R U .
H7C H 0.7444 0.4443 0.7839 0.031 Uiso 1 1 calc R U .
C8 C 0.61531(17) 0.52032(17) 0.78014(19) 0.0193(8) Uani 1 1 d . . .
H8A H 0.5851 0.4779 0.7632 0.029 Uiso 1 1 calc R U .
H8B H 0.6465 0.5357 0.7328 0.029 Uiso 1 1 calc R U .
H8C H 0.5830 0.5613 0.7966 0.029 Uiso 1 1 calc R U .
C9 C 0.74556(16) 0.89182(19) 1.0209(2) 0.0167(8) Uani 1 1 d . . .
C10 C 0.73289(18) 0.81183(18) 1.0472(2) 0.0217(8) Uani 1 1 d . . .
H10A H 0.7152 0.8104 1.1055 0.033 Uiso 1 1 calc R U .
H10B H 0.7794 0.7843 1.0428 0.033 Uiso 1 1 calc R U .
H10C H 0.6959 0.7893 1.0101 0.033 Uiso 1 1 calc R U .
C11 C 0.80968(18) 0.92391(19) 1.0725(2) 0.0211(8) Uani 1 1 d . . .
H11A H 0.8560 0.9002 1.0554 0.032 Uiso 1 1 calc R U .
H11B H 0.8009 0.9148 1.1325 0.032 Uiso 1 1 calc R U .
H11C H 0.8130 0.9773 1.0625 0.032 Uiso 1 1 calc R U .
C12 C 0.67432(18) 0.9362(2) 1.0372(2) 0.0246(8) Uani 1 1 d . . .
H12A H 0.6591 0.9298 1.0960 0.037 Uiso 1 1 calc R U .
H12B H 0.6351 0.9183 0.9998 0.037 Uiso 1 1 calc R U .
H12C H 0.6835 0.9887 1.0261 0.037 Uiso 1 1 calc R U .
C13 C 0.80595(17) 0.98234(17) 0.8690(2) 0.0175(7) Uani 1 1 d . . .
C14 C 0.88759(17) 0.99118(18) 0.8947(2) 0.0217(8) Uani 1 1 d . . .
H14A H 0.8911 0.9951 0.9561 0.032 Uiso 1 1 calc R U .
H14B H 0.9078 1.0360 0.8688 0.032 Uiso 1 1 calc R U .
H14C H 0.9158 0.9481 0.8755 0.032 Uiso 1 1 calc R U .
C15 C 0.75956(17) 1.04678(19) 0.9019(2) 0.0237(8) Uani 1 1 d . . .
H15A H 0.7738 1.0923 0.8726 0.036 Uiso 1 1 calc R U .
H15B H 0.7680 1.0527 0.9625 0.036 Uiso 1 1 calc R U .
H15C H 0.7071 1.0367 0.8917 0.036 Uiso 1 1 calc R U .
C16 C 0.80102(18) 0.98297(17) 0.77237(19) 0.0220(8) Uani 1 1 d . . .
H16A H 0.8268 1.0265 0.7504 0.033 Uiso 1 1 calc R U .
H16B H 0.7490 0.9847 0.7552 0.033 Uiso 1 1 calc R U .
H16C H 0.8241 0.9381 0.7498 0.033 Uiso 1 1 calc R U .

loop_
_atom_site_aniso_label
_atom_site_aniso_U_11
_atom_site_aniso_U_22
_atom_site_aniso_U_33
_atom_site_aniso_U_23
_atom_site_aniso_U_13
_atom_site_aniso_U_12
Th1 0.01002(5) 0.01002(5) 0.01061(8) -0.00018(7) -0.00018(7) 0.00007(6)
S1 0.0146(4) 0.0139(4) 0.0172(4) 0.0028(3) 0.0047(3) 0.0023(3)
P1 0.0122(4) 0.0114(4) 0.0131(4) 0.0017(3) 0.0005(4) 0.0006(3)
C1 0.0167(18) 0.0192(18) 0.0156(18) 0.0033(14) -0.0030(15) 0.0017(14)
S2 0.0131(4) 0.0127(4) 0.0148(4) 0.0005(4) 0.0017(4) 0.0007(3)
P2 0.0130(4) 0.0142(4) 0.0129(4) -0.0034(3) -0.0003(4) 0.0003(3)
C2 0.025(2) 0.0194(19) 0.023(2) 0.0049(15) -0.0063(16) 0.0004(15)
S3 0.0125(4) 0.0143(4) 0.0148(4) -0.0021(4) -0.0006(3) 0.0007(3)
C3 0.0216(19) 0.029(2) 0.0172(19) 0.0020(16) -0.0038(16) -0.0004(16)
S4 0.0140(4) 0.0170(4) 0.0184(4) -0.0060(3) -0.0037(4) 0.0026(3)
C4 0.0242(19) 0.0233(19) 0.0188(19) 0.0046(15) -0.0077(14) -0.0037(15)
C5 0.0154(17) 0.0126(16) 0.0176(18) 0.0007(13) 0.0016(14) 0.0000(13)
C6 0.0235(19) 0.0185(19) 0.0184(19) 0.0009(15) 0.0031(15) -0.0045(15)
C7 0.025(2) 0.0150(18) 0.023(2) -0.0023(14) 0.0002(16) 0.0009(15)
C8 0.0221(18) 0.0146(17) 0.0211(19) -0.0015(14) -0.0036(14) -0.0045(14)
C9 0.0159(18) 0.0205(19) 0.0137(18) -0.0040(14) 0.0005(13) -0.0004(14)
C10 0.0233(19) 0.026(2) 0.0159(19) -0.0014(15) 0.0033(15) -0.0025(15)
C11 0.021(2) 0.029(2) 0.0137(19) -0.0033(15) -0.0010(15) -0.0015(15)
C12 0.020(2) 0.031(2) 0.022(2) -0.0049(17) 0.0077(16) 0.0020(16)
C13 0.0217(18) 0.0128(17) 0.0180(19) -0.0024(14) 0.0016(15) -0.0009(13)
C14 0.0221(19) 0.0174(18) 0.025(2) -0.0049(15) 0.0035(16) -0.0069(14)
C15 0.028(2) 0.0174(19) 0.026(2) -0.0032(16) 0.0010(16) -0.0002(15)
C16 0.0307(19) 0.0161(17) 0.019(2) 0.0001(13) 0.0018(14) -0.0024(14)

loop_
_atom_type_symbol
_atom_type_description
_atom_type_scat_dispersion_real
_atom_type_scat_dispersion_imag
_atom_type_scat_source
C C 0.0033 0.0016 'International Tables Vol C Tables 4.2.6.8 and 6.1.1.4'
H H 0.0000 0.0000 'International Tables Vol C Tables 4.2.6.8 and 6.1.1.4'
P P 0.1023 0.0942 'International Tables Vol C Tables 4.2.6.8 and 6.1.1.4'
S S 0.1246 0.1234 'International Tables Vol C Tables 4.2.6.8 and 6.1.1.4'
Th Th -7.2400 8.8979 'International Tables Vol C Tables 4.2.6.8 and 6.1.1.4'

loop_
_geom_angle_atom_site_label_1
_geom_angle_atom_site_label_2
_geom_angle_atom_site_label_3
_geom_angle
_geom_angle_site_symmetry_1
_geom_angle_site_symmetry_3
S3 Th1 S3 168.74(3) . 6_666
S3 Th1 S1 97.31(3) . .
S3 Th1 S1 72.82(4) 6_666 .
S3 Th1 S1 72.82(4) . 6_666
S3 Th1 S1 97.31(3) 6_666 6_666
S1 Th1 S1 62.14(3) . 6_666
S3 Th1 S4 67.31(4) . .
S3 Th1 S4 123.64(3) 6_666 .
S1 Th1 S4 137.45(4) . .
S1 Th1 S4 136.98(2) 6_666 .
S3 Th1 S4 123.64(3) . 6_666
S3 Th1 S4 67.31(4) 6_666 6_666
S1 Th1 S4 136.98(2) . 6_666
S1 Th1 S4 137.45(4) 6_666 6_666
S4 Th1 S4 62.08(6) . 6_666
S3 Th1 S2 92.09(7) . 6_666
S3 Th1 S2 88.86(7) 6_666 6_666
S1 Th1 S2 122.34(2) . 6_666
S1 Th1 S2 67.05(2) 6_666 6_666
S4 Th1 S2 98.47(4) . 6_666
S4 Th1 S2 73.01(4) 6_666 6_666
S3 Th1 S2 88.86(7) . .
S3 Th1 S2 92.09(7) 6_666 .
S1 Th1 S2 67.05(2) . .
S1 Th1 S2 122.34(2) 6_666 .
S4 Th1 S2 73.01(4) . .
S4 Th1 S2 98.47(5) 6_666 .
S2 Th1 S2 170.29(3) 6_666 .
P1 S1 Th1 93.36(4) . .
C5 P1 C1 112.12(15) . .
C5 P1 S1 108.50(11) . .
C1 P1 S1 109.34(13) . .
C5 P1 S2 111.16(10) . .
C1 P1 S2 108.83(11) . .
S1 P1 S2 106.73(5) . .
C2 C1 C4 108.6(3) . .
C2 C1 C3 110.0(3) . .
C4 C1 C3 107.9(3) . .
C2 C1 P1 112.3(2) . .
C4 C1 P1 106.7(2) . .
C3 C1 P1 111.2(2) . .
P1 S2 Th1 92.65(4) . .
C9 P2 C13 112.00(15) . .
C9 P2 S4 109.24(11) . .
C13 P2 S4 109.71(12) . .
C9 P2 S3 111.22(11) . .
C13 P2 S3 107.76(11) . .
S4 P2 S3 106.78(5) . .
C1 C2 H2A 109.5 . .
C1 C2 H2B 109.5 . .
H2A C2 H2B 109.5 . .
C1 C2 H2C 109.5 . .
H2A C2 H2C 109.5 . .
H2B C2 H2C 109.5 . .
P2 S3 Th1 92.81(4) . .
C1 C3 H3A 109.5 . .
C1 C3 H3B 109.5 . .
H3A C3 H3B 109.5 . .
C1 C3 H3C 109.5 . .
H3A C3 H3C 109.5 . .
H3B C3 H3C 109.5 . .
P2 S4 Th1 92.52(5) . .
C1 C4 H4A 109.5 . .
C1 C4 H4B 109.5 . .
H4A C4 H4B 109.5 . .
C1 C4 H4C 109.5 . .
H4A C4 H4C 109.5 . .
H4B C4 H4C 109.5 . .
C8 C5 C7 108.1(3) . .
C8 C5 C6 108.2(3) . .
C7 C5 C6 110.5(3) . .
C8 C5 P1 107.2(2) . .
C7 C5 P1 111.1(2) . .
C6 C5 P1 111.7(2) . .
C5 C6 H6A 109.5 . .
C5 C6 H6B 109.5 . .
H6A C6 H6B 109.5 . .
C5 C6 H6C 109.5 . .
H6A C6 H6C 109.5 . .
H6B C6 H6C 109.5 . .
C5 C7 H7A 109.5 . .
C5 C7 H7B 109.5 . .
H7A C7 H7B 109.5 . .
C5 C7 H7C 109.5 . .
H7A C7 H7C 109.5 . .
H7B C7 H7C 109.5 . .
C5 C8 H8A 109.5 . .
C5 C8 H8B 109.5 . .
H8A C8 H8B 109.5 . .
C5 C8 H8C 109.5 . .
H8A C8 H8C 109.5 . .
H8B C8 H8C 109.5 . .
C10 C9 C11 109.1(3) . .
C10 C9 C12 108.9(3) . .
C11 C9 C12 110.3(3) . .
C10 C9 P2 106.9(2) . .
C11 C9 P2 110.6(2) . .
C12 C9 P2 111.1(2) . .
C9 C10 H10A 109.5 . .
C9 C10 H10B 109.5 . .
H10A C10 H10B 109.5 . .
C9 C10 H10C 109.5 . .
H10A C10 H10C 109.5 . .
H10B C10 H10C 109.5 . .
C9 C11 H11A 109.5 . .
C9 C11 H11B 109.5 . .
H11A C11 H11B 109.5 . .
C9 C11 H11C 109.5 . .
H11A C11 H11C 109.5 . .
H11B C11 H11C 109.5 . .
C9 C12 H12A 109.5 . .
C9 C12 H12B 109.5 . .
H12A C12 H12B 109.5 . .
C9 C12 H12C 109.5 . .
H12A C12 H12C 109.5 . .
H12B C12 H12C 109.5 . .
C15 C13 C14 110.9(3) . .
C15 C13 C16 107.7(3) . .
C14 C13 C16 108.6(3) . .
C15 C13 P2 111.8(2) . .
C14 C13 P2 110.4(2) . .
C16 C13 P2 107.3(2) . .
C13 C14 H14A 109.5 . .
C13 C14 H14B 109.5 . .
H14A C14 H14B 109.5 . .
C13 C14 H14C 109.5 . .
H14A C14 H14C 109.5 . .
H14B C14 H14C 109.5 . .
C13 C15 H15A 109.5 . .
C13 C15 H15B 109.5 . .
H15A C15 H15B 109.5 . .
C13 C15 H15C 109.5 . .
H15A C15 H15C 109.5 . .
H15B C15 H15C 109.5 . .
C13 C16 H16A 109.5 . .
C13 C16 H16B 109.5 . .
H16A C16 H16B 109.5 . .
C13 C16 H16C 109.5 . .
H16A C16 H16C 109.5 . .
H16B C16 H16C 109.5 . .

loop_
_geom_bond_atom_site_label_1
_geom_bond_atom_site_label_2
_geom_bond_distance
_geom_bond_site_symmetry_2
Th1 S3 2.9153(19) .
Th1 S3 2.9153(19) 6_666
Th1 S1 2.929(2) .
Th1 S1 2.929(2) 6_666
Th1 S4 2.939(2) .
Th1 S4 2.939(2) 6_666
Th1 S2 2.9438(19) 6_666
Th1 S2 2.9438(19) .
S1 P1 2.0146(16) .
P1 C5 1.875(3) .
P1 C1 1.880(4) .
P1 S2 2.027(2) .
C1 C2 1.523(4) .
C1 C4 1.533(4) .
C1 C3 1.544(5) .
P2 C9 1.875(4) .
P2 C13 1.880(3) .
P2 S4 2.0112(17) .
P2 S3 2.031(2) .
C2 H2A 0.9800 .
C2 H2B 0.9800 .
C2 H2C 0.9800 .
C3 H3A 0.9800 .
C3 H3B 0.9800 .
C3 H3C 0.9800 .
C4 H4A 0.9800 .
C4 H4B 0.9800 .
C4 H4C 0.9800 .
C5 C8 1.530(4) .
C5 C7 1.537(4) .
C5 C6 1.531(4) .
C6 H6A 0.9800 .
C6 H6B 0.9800 .
C6 H6C 0.9800 .
C7 H7A 0.9800 .
C7 H7B 0.9800 .
C7 H7C 0.9800 .
C8 H8A 0.9800 .
C8 H8B 0.9800 .
C8 H8C 0.9800 .
C9 C10 1.523(5) .
C9 C11 1.534(4) .
C9 C12 1.540(4) .
C10 H10A 0.9800 .
C10 H10B 0.9800 .
C10 H10C 0.9800 .
C11 H11A 0.9800 .
C11 H11B 0.9800 .
C11 H11C 0.9800 .
C12 H12A 0.9800 .
C12 H12B 0.9800 .
C12 H12C 0.9800 .
C13 C15 1.529(5) .
C13 C14 1.541(4) .
C13 C16 1.536(5) .
C14 H14A 0.9800 .
C14 H14B 0.9800 .
C14 H14C 0.9800 .
C15 H15A 0.9800 .
C15 H15B 0.9800 .
C15 H15C 0.9800 .
C16 H16A 0.9800 .
C16 H16B 0.9800 .
C16 H16C 0.9800 .

loop_
_geom_torsion_atom_site_label_1
_geom_torsion_atom_site_label_2
_geom_torsion_atom_site_label_3
_geom_torsion_atom_site_label_4
_geom_torsion
C5 P1 C1 C2 46.8(3)
S1 P1 C1 C2 -73.5(2)
S2 P1 C1 C2 170.2(2)
C5 P1 C1 C4 165.6(2)
S1 P1 C1 C4 45.3(2)
S2 P1 C1 C4 -71.0(2)
C5 P1 C1 C3 -77.0(3)
S1 P1 C1 C3 162.7(2)
S2 P1 C1 C3 46.4(2)
C1 P1 C5 C8 170.0(2)
S1 P1 C5 C8 -69.2(2)
S2 P1 C5 C8 47.9(2)
C1 P1 C5 C7 -72.2(3)
S1 P1 C5 C7 48.7(2)
S2 P1 C5 C7 165.76(19)
C1 P1 C5 C6 51.7(3)
S1 P1 C5 C6 172.5(2)
S2 P1 C5 C6 -70.4(2)
C13 P2 C9 C10 -167.9(2)
S4 P2 C9 C10 70.4(2)
S3 P2 C9 C10 -47.3(2)
C13 P2 C9 C11 -49.3(3)
S4 P2 C9 C11 -171.0(2)
S3 P2 C9 C11 71.4(2)
C13 P2 C9 C12 73.5(3)
S4 P2 C9 C12 -48.3(3)
S3 P2 C9 C12 -165.9(2)
C9 P2 C13 C15 -45.3(3)
S4 P2 C13 C15 76.2(2)
S3 P2 C13 C15 -167.9(2)
C9 P2 C13 C14 78.7(2)
S4 P2 C13 C14 -159.87(19)
S3 P2 C13 C14 -44.0(2)
C9 P2 C13 C16 -163.2(2)
S4 P2 C13 C16 -41.7(2)
S3 P2 C13 C16 74.2(2)
